data_7010992
loop_
_publ_author_name
'Rosa Fandos'
'Carolina Hern\'andez'
'Antonio Otero'
'Ana Rodr\'iguez'
'Maria Jos\'e Ruiz'
'Pilar Terreros'

_publ_section_title
;
 Isolation and characterization of the first
 bis(2-pyridyl)carbyltitanium(IV) complex derived from the C--O bond
 cleavage of the alkoxide ligand in Cp*TiMe2(OCMePy2). X-Ray crystal
 structure of [Cp*Ti(\m-O)(CMePy2)]2 (Cp* = C5Me5)
;
_journal_issue 1
_journal_name_full 'J. Chem. Soc., Dalton Trans.'
_journal_page_first 11
_journal_page_last 13
_journal_paper_doi 10.1039/b106481a
_journal_year 2002
_chemical_formula_sum 'C44 H56 N4 O2 Ti2'
_chemical_formula_weight 764.70
_space_group_IT_number 14
_symmetry_cell_setting monoclinic
_symmetry_space_group_name_Hall '-P 2yn'
_symmetry_space_group_name_H-M 'P 1 21/n 1'
_atom_sites_solution_hydrogens geom
_atom_sites_solution_primary direct
_atom_sites_solution_secondary difmap
_audit_creation_method SHELXL-97
_cell_angle_alpha 90.00
_cell_angle_beta 103.960(10)
_cell_angle_gamma 90.00
_cell_formula_units_Z 2
_cell_length_a 11.034(2)
_cell_length_b 10.346(3)
_cell_length_c 16.992(7)
_cell_measurement_reflns_used 25
_cell_measurement_temperature 293(2)
_cell_volume 1882.5(10)
_computing_cell_refinement 'Nonius (control program)'
_computing_data_collection 'Nonius (control program)'
_computing_data_reduction 'XRAY80 (Stewart, 1976)'
_computing_structure_refinement 'SHELXL-97 (Sheldrick, 1997)'
_computing_structure_solution 'SIR92 (Altomare, 1994)'
_diffrn_ambient_temperature 200(2)
_diffrn_measured_fraction_theta_full 0.993
_diffrn_measured_fraction_theta_max 0.993
_diffrn_measurement_device_type 'four circle diffractometer Nonius-Mach3'
_diffrn_measurement_method '\w/2\q scans'
_diffrn_radiation_monochromator graphite
_diffrn_radiation_source 'fine-focus sealed tube'
_diffrn_radiation_type MoK\a
_diffrn_radiation_wavelength 0.71070
_diffrn_reflns_av_R_equivalents 0.0000
_diffrn_reflns_av_sigmaI/netI 0.1562
_diffrn_reflns_limit_h_max 11
_diffrn_reflns_limit_h_min 0
_diffrn_reflns_limit_k_max 10
_diffrn_reflns_limit_k_min 0
_diffrn_reflns_limit_l_max 17
_diffrn_reflns_limit_l_min -17
_diffrn_reflns_number 2288
_diffrn_reflns_theta_full 22.00
_diffrn_reflns_theta_max 22.00
_diffrn_reflns_theta_min 2.32
_diffrn_standards_interval_time 60
_diffrn_standards_number 2
_exptl_absorpt_coefficient_mu 0.468
_exptl_absorpt_correction_type none
_exptl_crystal_colour green
_exptl_crystal_density_diffrn 1.349
_exptl_crystal_density_method 'not measured'
_exptl_crystal_description prism
_exptl_crystal_F_000 808
_exptl_crystal_size_max 0.3
_exptl_crystal_size_mid 0.2
_exptl_crystal_size_min 0.2
_refine_diff_density_max 0.431
_refine_diff_density_min -0.447
_refine_diff_density_rms 0.109
_refine_ls_extinction_coef 0.0015(12)
_refine_ls_extinction_expression Fc^*^=kFc[1+0.001xFc^2^\l^3^/sin(2\q)]^-1/4^
_refine_ls_extinction_method SHELXL
_refine_ls_goodness_of_fit_ref 1.067
_refine_ls_hydrogen_treatment mixed
_refine_ls_matrix_type full
_refine_ls_number_parameters 236
_refine_ls_number_reflns 2288
_refine_ls_number_restraints 0
_refine_ls_restrained_S_all 1.067
_refine_ls_R_factor_all 0.1913
_refine_ls_R_factor_gt 0.0971
_refine_ls_shift/su_max 0.000
_refine_ls_shift/su_mean 0.000
_refine_ls_structure_factor_coef Fsqd
_refine_ls_weighting_details 'calc w=1/[\s^2^(Fo^2^)+(0.1135P)^2^+4.8819P] where P=(Fo^2^+2Fc^2^)/3'
_refine_ls_weighting_scheme calc
_refine_ls_wR_factor_gt 0.2134
_refine_ls_wR_factor_ref 0.2910
_reflns_number_gt 1051
_reflns_number_total 2288
_reflns_threshold_expression >2sigma(I)
_cod_data_source_file b106481a.txt
_cod_data_source_block 2
_cod_original_sg_symbol_H-M P21/n
_cod_database_code 7010992

loop_
_symmetry_equiv_pos_as_xyz
'x, y, z'
'-x+1/2, y+1/2, -z+1/2'
'-x, -y, -z'
'x-1/2, -y-1/2, z-1/2'

loop_
_atom_site_label
_atom_site_type_symbol
_atom_site_fract_x
_atom_site_fract_y
_atom_site_fract_z
_atom_site_U_iso_or_equiv
_atom_site_adp_type
_atom_site_occupancy
_atom_site_symmetry_multiplicity
_atom_site_calc_flag
_atom_site_refinement_flags
_atom_site_disorder_assembly
_atom_site_disorder_group
Ti1 Ti 0.92633(19) 0.3926(2) 1.01444(14) 0.0392(8) Uani 1 1 d . . .
O1 O 0.9408(6) 0.5039(7) 0.9321(5) 0.038(2) Uani 1 1 d . . .
N1 N 0.8658(9) 0.4035(9) 1.1257(6) 0.044(3) Uani 1 1 d . . .
N2 N 0.7249(8) 0.4126(10) 0.9627(6) 0.045(3) Uani 1 1 d . . .
C1 C 0.9515(12) 0.4441(13) 1.1930(8) 0.053(4) Uani 1 1 d . . .
H1 H 1.0266 0.4773 1.1860 0.063 Uiso 1 1 calc . . .
C2 C 0.9350(15) 0.4395(14) 1.2695(7) 0.063(4) Uani 1 1 d . . .
H2 H 0.9949 0.4753 1.3119 0.076 Uiso 1 1 calc . . .
C3 C 0.8313(16) 0.3830(16) 1.2849(9) 0.073(5) Uani 1 1 d . . .
H3 H 0.8228 0.3751 1.3378 0.087 Uiso 1 1 calc . . .
C4 C 0.7418(14) 0.3389(16) 1.2225(10) 0.069(5) Uani 1 1 d . . .
H4 H 0.6706 0.3006 1.2322 0.082 Uiso 1 1 calc . . .
C5 C 0.7555(12) 0.3507(12) 1.1414(9) 0.051(4) Uani 1 1 d . . .
C6 C 0.6568(13) 0.3160(13) 1.0759(9) 0.054(4) Uani 1 1 d . . .
C7 C 0.5556(13) 0.2274(14) 1.0974(11) 0.079(5) Uani 1 1 d . . .
H7A H 0.5802 0.2046 1.1537 0.118 Uiso 1 1 calc . . .
H7B H 0.5469 0.1504 1.0650 0.118 Uiso 1 1 calc . . .
H7C H 0.4773 0.2725 1.0867 0.118 Uiso 1 1 calc . . .
C8 C 0.6315(10) 0.3584(12) 0.9957(8) 0.042(3) Uani 1 1 d . . .
C9 C 0.5071(11) 0.3617(13) 0.9457(9) 0.055(4) Uani 1 1 d . . .
H9 H 0.4439 0.3287 0.9675 0.066 Uiso 1 1 calc . . .
C10 C 0.4752(11) 0.4075(15) 0.8719(10) 0.065(4) Uani 1 1 d . . .
H10 H 0.3930 0.4029 0.8416 0.078 Uiso 1 1 calc . . .
C11 C 0.5681(11) 0.4635(13) 0.8400(7) 0.049(4) Uani 1 1 d . . .
H11 H 0.5491 0.5006 0.7887 0.059 Uiso 1 1 calc . . .
C12 C 0.6886(13) 0.4619(14) 0.8869(8) 0.060(4) Uani 1 1 d . . .
H12 H 0.7501 0.4977 0.8647 0.072 Uiso 1 1 calc . . .
C13 C 0.8656(11) 0.1643(13) 0.9733(9) 0.050(4) Uani 1 1 d . . .
C14 C 0.9463(14) 0.2157(12) 0.9279(8) 0.058(5) Uani 1 1 d . . .
C15 C 1.0640(9) 0.2390(11) 0.9815(7) 0.028(3) Uani 1 1 d . . .
C16 C 1.0546(12) 0.2098(12) 1.0586(8) 0.049(4) Uani 1 1 d . . .
C17 C 0.9362(11) 0.1536(12) 1.0541(9) 0.049(4) Uani 1 1 d . . .
C18 C 0.7397(12) 0.1081(13) 0.9366(11) 0.085(6) Uani 1 1 d . . .
H18A H 0.7474 0.0238 0.9153 0.127 Uiso 1 1 calc R . .
H18B H 0.6933 0.1634 0.8954 0.127 Uiso 1 1 calc R . .
H18C H 0.6943 0.0999 0.9794 0.127 Uiso 1 1 calc R . .
C19 C 0.9121(13) 0.2336(13) 0.8372(9) 0.063(4) Uani 1 1 d . . .
H19A H 0.8502 0.3006 0.8218 0.097 Uiso 1 1 calc R . .
H19B H 0.8809 0.1549 0.8103 0.097 Uiso 1 1 calc R . .
H19C H 0.9860 0.2597 0.8192 0.097 Uiso 1 1 calc R . .
C20 C 1.1812(11) 0.2796(11) 0.9576(8) 0.049(4) Uani 1 1 d . . .
H20A H 1.2287 0.3374 0.9977 0.074 Uiso 1 1 calc R . .
H20B H 1.1616 0.3196 0.9059 0.074 Uiso 1 1 calc R . .
H20C H 1.2324 0.2031 0.9556 0.074 Uiso 1 1 calc R . .
C21 C 1.1584(12) 0.2138(13) 1.1355(9) 0.060(4) Uani 1 1 d . . .
H21A H 1.1613 0.1320 1.1634 0.091 Uiso 1 1 calc R . .
H21B H 1.1424 0.2813 1.1705 0.091 Uiso 1 1 calc R . .
H21C H 1.2368 0.2286 1.1225 0.091 Uiso 1 1 calc R . .
C22 C 0.8909(12) 0.0975(13) 1.1217(10) 0.069(5) Uani 1 1 d . . .
H22A H 0.8010 0.0917 1.1071 0.100 Uiso 1 1 calc R . .
H22B H 0.9170 0.1500 1.1689 0.100 Uiso 1 1 calc R . .
H22C H 0.9246 0.0114 1.1332 0.100 Uiso 1 1 calc R . .

loop_
_atom_site_aniso_label
_atom_site_aniso_U_11
_atom_site_aniso_U_22
_atom_site_aniso_U_33
_atom_site_aniso_U_23
_atom_site_aniso_U_13
_atom_site_aniso_U_12
Ti1 0.0257(12) 0.0386(14) 0.0557(16) -0.0026(13) 0.0144(10) 0.0027(11)
O1 0.029(4) 0.034(5) 0.051(5) -0.008(4) 0.008(4) -0.011(4)
N1 0.039(6) 0.038(6) 0.053(7) -0.002(5) 0.008(5) 0.004(5)
N2 0.033(6) 0.044(6) 0.058(7) -0.006(6) 0.011(5) 0.004(5)
C1 0.045(8) 0.067(10) 0.046(9) 0.002(8) 0.010(7) 0.012(7)
C2 0.091(12) 0.072(11) 0.030(8) 0.008(7) 0.021(8) 0.032(9)
C3 0.082(12) 0.085(12) 0.071(11) 0.011(10) 0.059(10) 0.034(10)
C4 0.064(10) 0.079(12) 0.078(12) 0.040(10) 0.046(9) 0.011(9)
C5 0.046(8) 0.043(8) 0.072(10) 0.009(7) 0.027(8) 0.018(7)
C6 0.059(9) 0.047(9) 0.065(10) -0.002(8) 0.029(8) 0.014(7)
C7 0.053(9) 0.054(10) 0.133(16) 0.033(10) 0.028(10) 0.003(8)
C8 0.028(7) 0.039(8) 0.061(9) -0.008(7) 0.012(6) 0.000(6)
C9 0.036(8) 0.055(10) 0.076(11) -0.002(8) 0.018(8) -0.018(7)
C10 0.028(7) 0.078(11) 0.083(12) -0.004(10) 0.002(8) -0.004(8)
C11 0.031(7) 0.060(9) 0.050(8) 0.005(7) -0.001(7) -0.002(7)
C12 0.058(10) 0.058(10) 0.053(9) 0.005(8) -0.006(8) -0.006(7)
C13 0.030(7) 0.058(9) 0.073(10) -0.021(8) 0.039(8) -0.005(7)
C14 0.089(11) 0.036(8) 0.035(8) -0.022(6) -0.013(8) 0.042(8)
C15 0.012(6) 0.050(7) 0.026(7) -0.019(6) 0.011(5) 0.007(5)
C16 0.056(9) 0.039(8) 0.050(9) -0.013(7) 0.012(7) 0.026(7)
C17 0.027(7) 0.031(7) 0.086(11) 0.004(7) 0.007(7) -0.008(6)
C18 0.046(8) 0.030(8) 0.161(16) -0.037(10) -0.007(10) -0.010(7)
C19 0.053(9) 0.056(9) 0.080(11) -0.019(8) 0.015(8) 0.013(7)
C20 0.048(8) 0.029(7) 0.080(10) -0.010(7) 0.036(7) -0.003(6)
C21 0.048(8) 0.052(9) 0.075(11) -0.018(8) 0.006(8) 0.018(7)
C22 0.061(9) 0.031(8) 0.130(14) 0.002(9) 0.054(10) 0.008(7)

loop_
_atom_type_symbol
_atom_type_description
_atom_type_scat_dispersion_real
_atom_type_scat_dispersion_imag
_atom_type_scat_source
C C 0.0033 0.0016 'International Tables Vol C Tables 4.2.6.8 and 6.1.1.4'
H H 0.0000 0.0000 'International Tables Vol C Tables 4.2.6.8 and 6.1.1.4'
N N 0.0061 0.0033 'International Tables Vol C Tables 4.2.6.8 and 6.1.1.4'
O O 0.0106 0.0060 'International Tables Vol C Tables 4.2.6.8 and 6.1.1.4'
Ti Ti 0.2776 0.4457 'International Tables Vol C Tables 4.2.6.8 and 6.1.1.4'

loop_
_geom_angle_atom_site_label_1
_geom_angle_atom_site_label_2
_geom_angle_atom_site_label_3
_geom_angle
_geom_angle_site_symmetry_1
_geom_angle_site_symmetry_3
_geom_angle_publ_flag
O1 Ti1 O1 79.0(4) . 3_767 ?
O1 Ti1 N1 137.1(4) . . ?
O1 Ti1 N1 85.2(4) 3_767 . ?
O1 Ti1 N2 84.4(4) . . ?
O1 Ti1 N2 138.0(4) 3_767 . ?
N1 Ti1 N2 81.3(4) . . ?
O1 Ti1 C15 93.6(4) . . ?
O1 Ti1 C15 91.5(3) 3_767 . ?
N1 Ti1 C15 126.7(4) . . ?
N2 Ti1 C15 128.1(4) . . ?
O1 Ti1 C16 125.6(4) . . ?
O1 Ti1 C16 88.0(4) 3_767 . ?
N1 Ti1 C16 93.0(4) . . ?
N2 Ti1 C16 132.1(4) . . ?
C15 Ti1 C16 33.7(4) . . ?
O1 Ti1 C14 88.5(4) . . ?
O1 Ti1 C14 124.1(5) 3_767 . ?
N1 Ti1 C14 132.4(5) . . ?
N2 Ti1 C14 93.5(4) . . ?
C15 Ti1 C14 34.7(4) . . ?
C16 Ti1 C14 56.5(4) . . ?
O1 Ti1 C13 116.2(4) . . ?
O1 Ti1 C13 143.3(4) 3_767 . ?
N1 Ti1 C13 100.1(4) . . ?
N2 Ti1 C13 78.5(4) . . ?
C15 Ti1 C13 56.1(4) . . ?
C16 Ti1 C13 55.7(4) . . ?
C14 Ti1 C13 33.5(4) . . ?
O1 Ti1 C17 142.7(4) . . ?
O1 Ti1 C17 116.6(4) 3_767 . ?
N1 Ti1 C17 79.8(4) . . ?
N2 Ti1 C17 99.8(4) . . ?
C15 Ti1 C17 54.7(4) . . ?
C16 Ti1 C17 33.1(4) . . ?
C14 Ti1 C17 54.4(5) . . ?
C13 Ti1 C17 32.3(4) . . ?
O1 Ti1 Ti1 39.7(2) . 3_767 ?
O1 Ti1 Ti1 39.3(2) 3_767 3_767 ?
N1 Ti1 Ti1 114.7(3) . 3_767 ?
N2 Ti1 Ti1 114.9(3) . 3_767 ?
C15 Ti1 Ti1 93.3(3) . 3_767 ?
C16 Ti1 Ti1 110.6(4) . 3_767 ?
C14 Ti1 Ti1 110.4(4) . 3_767 ?
C13 Ti1 Ti1 143.8(3) . 3_767 ?
C17 Ti1 Ti1 143.6(3) . 3_767 ?
Ti1 O1 Ti1 101.0(4) . 3_767 ?
C1 N1 C5 114.5(11) . . ?
C1 N1 Ti1 116.9(8) . . ?
C5 N1 Ti1 127.4(9) . . ?
C12 N2 C8 116.9(10) . . ?
C12 N2 Ti1 117.1(8) . . ?
C8 N2 Ti1 125.0(8) . . ?
C2 C1 N1 124.5(13) . . ?
C1 C2 C3 120.8(15) . . ?
C4 C3 C2 119.0(13) . . ?
C3 C4 C5 120.3(14) . . ?
C6 C5 N1 119.2(12) . . ?
C6 C5 C4 120.1(13) . . ?
N1 C5 C4 120.7(13) . . ?
C8 C6 C5 128.9(13) . . ?
C8 C6 C7 115.5(13) . . ?
C5 C6 C7 115.4(13) . . ?
C6 C8 N2 121.6(11) . . ?
C6 C8 C9 121.6(12) . . ?
N2 C8 C9 116.5(11) . . ?
C10 C9 C8 125.2(12) . . ?
C9 C10 C11 118.0(12) . . ?
C12 C11 C10 117.9(13) . . ?
N2 C12 C11 125.4(13) . . ?
C17 C13 C14 106.7(11) . . ?
C17 C13 C18 127.9(13) . . ?
C14 C13 C18 124.2(14) . . ?
C17 C13 Ti1 75.8(7) . . ?
C14 C13 Ti1 68.7(7) . . ?
C18 C13 Ti1 129.9(9) . . ?
C13 C14 C15 108.3(11) . . ?
C13 C14 C19 124.6(14) . . ?
C15 C14 C19 127.0(14) . . ?
C13 C14 Ti1 77.8(7) . . ?
C15 C14 Ti1 71.4(6) . . ?
C19 C14 Ti1 119.8(8) . . ?
C16 C15 C14 107.9(11) . . ?
C16 C15 C20 125.9(11) . . ?
C14 C15 C20 126.1(12) . . ?
C16 C15 Ti1 73.7(6) . . ?
C14 C15 Ti1 74.0(6) . . ?
C20 C15 Ti1 121.3(8) . . ?
C15 C16 C17 108.7(12) . . ?
C15 C16 C21 127.0(12) . . ?
C17 C16 C21 123.6(13) . . ?
C15 C16 Ti1 72.5(7) . . ?
C17 C16 Ti1 80.7(7) . . ?
C21 C16 Ti1 121.3(8) . . ?
C13 C17 C16 107.8(12) . . ?
C13 C17 C22 125.2(11) . . ?
C16 C17 C22 126.9(13) . . ?
C13 C17 Ti1 71.9(8) . . ?
C16 C17 Ti1 66.2(7) . . ?
C22 C17 Ti1 125.7(9) . . ?

loop_
_geom_bond_atom_site_label_1
_geom_bond_atom_site_label_2
_geom_bond_distance
_geom_bond_site_symmetry_2
_geom_bond_publ_flag
Ti1 O1 1.848(8) . ?
Ti1 O1 1.865(7) 3_767 ?
Ti1 N1 2.155(10) . ?
Ti1 N2 2.194(9) . ?
Ti1 C15 2.357(10) . ?
Ti1 C16 2.372(12) . ?
Ti1 C14 2.391(11) . ?
Ti1 C13 2.508(13) . ?
Ti1 C17 2.558(13) . ?
Ti1 Ti1 2.865(4) 3_767 ?
O1 Ti1 1.865(7) 3_767 ?
N1 C1 1.363(15) . ?
N1 C5 1.417(15) . ?
N2 C12 1.353(15) . ?
N2 C8 1.402(15) . ?
C1 C2 1.357(16) . ?
C2 C3 1.37(2) . ?
C3 C4 1.34(2) . ?
C4 C5 1.428(18) . ?
C5 C6 1.403(18) . ?
C6 C8 1.395(17) . ?
C6 C7 1.554(19) . ?
C8 C9 1.430(16) . ?
C9 C10 1.306(17) . ?
C10 C11 1.396(18) . ?
C11 C12 1.375(16) . ?
C13 C17 1.410(17) . ?
C13 C14 1.414(19) . ?
C13 C18 1.496(17) . ?
C14 C15 1.415(16) . ?
C14 C19 1.508(19) . ?
C15 C16 1.372(16) . ?
C15 C20 1.505(15) . ?
C16 C17 1.415(17) . ?
C16 C21 1.517(17) . ?
C17 C22 1.477(18) . ?
